data_7048986
loop_
_publ_author_name
'Bachmann, Michael'
'Fessler, Reto'
'Blacque, Olivier'
'Venkatesan, Koushik'

_publ_section_title
;
 Towards blue emitting monocyclometalated gold(iii) complexes - synthesis,
 characterization and photophysical investigations.
;
_journal_issue 21
_journal_name_full 'Dalton transactions (Cambridge, England : 2003)'
_journal_page_first 7320
_journal_page_last 7330
_journal_paper_doi 10.1039/c8dt05034a
_journal_volume 48
_journal_year 2019
_chemical_formula_moiety 'C24 H7 Au F13 N'
_chemical_formula_sum 'C24 H7 Au F13 N'
_chemical_formula_weight 753.27
_space_group_crystal_system triclinic
_space_group_IT_number 2
_space_group_name_Hall '-P 1'
_space_group_name_H-M_alt 'P -1'
_symmetry_space_group_name_Hall '-P 1'
_symmetry_space_group_name_H-M 'P -1'
_atom_sites_solution_hydrogens geom
_atom_sites_solution_primary dual
_audit_creation_date 2018-09-20
_audit_creation_method
;
Olex2 1.2
(compiled 2018.05.29 svn.r3508 for OlexSys, GUI svn.r5506)
;
_audit_update_record
;
2018-09-24 deposited with the CCDC.
2019-02-12 downloaded from the CCDC.
;
_cell_angle_alpha 116.3844(17)
_cell_angle_beta 91.3367(13)
_cell_angle_gamma 93.6356(14)
_cell_formula_units_Z 2
_cell_length_a 7.46347(12)
_cell_length_b 12.3497(2)
_cell_length_c 13.5523(2)
_cell_measurement_reflns_used 19564
_cell_measurement_temperature 183(2)
_cell_measurement_theta_max 32.7020
_cell_measurement_theta_min 2.9910
_cell_volume 1114.91(3)
_computing_cell_refinement 'CrysAlisPro 1.171.39.13a (Rigaku OD, 2015)'
_computing_data_collection 'CrysAlisPro 1.171.39.13a (Rigaku OD, 2015)'
_computing_data_reduction 'CrysAlisPro 1.171.39.13a (Rigaku OD, 2015)'
_computing_molecular_graphics 'Olex2 (Dolomanov et al., 2009)'
_computing_publication_material 'Olex2 (Dolomanov et al., 2009)'
_computing_structure_refinement 'ShelXL (Sheldrick, 2015b)'
_computing_structure_solution 'ShelXT (Sheldrick, 2015a)'
_diffrn_ambient_temperature 183(1)
_diffrn_detector 'CCD plate'
_diffrn_detector_area_resol_mean 5.1900
_diffrn_detector_type Atlas
_diffrn_measured_fraction_theta_full 0.999
_diffrn_measured_fraction_theta_max 1.000
_diffrn_measurement_details
;
List of Runs (angles in degrees, time in seconds):

  # Type    Start    End  Width  t~exp~   \w     \q     \k     \f   Frames
#--------------------------------------------------------------------------
  1  \w     34.00 106.80   0.80   15.00    --   19.62-178.00  60.00   91
  2  \w     -7.00  95.40   0.80   15.00    --   19.62  37.00-150.00  128
  3  \w    -57.00  45.40   0.80   15.00    --   19.62 -37.00  30.00  128
  4  \w     34.00 106.80   0.80   15.00    --   19.62-178.00 150.00   91
  5  \w    -80.00 -27.20   0.80   15.00    --  -20.40 131.00 104.00   66
  6  \w    -99.00  13.00   0.80   15.00    --  -20.40 -77.00 -90.00  140
  7  \w     -7.00  95.40   0.80   15.00    --   19.62  37.00  90.00  128
  8  \w    -20.00  61.60   0.80   15.00    --   19.62 -99.00 -90.00  102
  9  \w    -99.00 -56.60   0.80   15.00    --  -20.40 -77.00 120.00   53
 10  \w    -47.00  55.40   0.80   15.00    --  -20.40  37.00-150.00  128
;
_diffrn_measurement_device 'four-circle diffractometer'
_diffrn_measurement_device_type 'SuperNova, Dual, Cu at home/near, Atlas'
_diffrn_measurement_method '\w scans'
_diffrn_orient_matrix_type 'CrysAlisPro convention (1999,Acta A55,543-557)'
_diffrn_orient_matrix_UB_11 -0.0842099000
_diffrn_orient_matrix_UB_12 0.0201366000
_diffrn_orient_matrix_UB_13 0.0209988000
_diffrn_orient_matrix_UB_21 0.0388277000
_diffrn_orient_matrix_UB_22 0.0244589000
_diffrn_orient_matrix_UB_23 0.0546068000
_diffrn_orient_matrix_UB_31 0.0223527000
_diffrn_orient_matrix_UB_32 0.0559897000
_diffrn_orient_matrix_UB_33 -0.0013580000
_diffrn_radiation_monochromator mirror
_diffrn_radiation_probe x-ray
_diffrn_radiation_type MoK\a
_diffrn_radiation_wavelength 0.71073
_diffrn_reflns_av_R_equivalents 0.0218
_diffrn_reflns_av_unetI/netI 0.0189
_diffrn_reflns_Laue_measured_fraction_full 0.999
_diffrn_reflns_Laue_measured_fraction_max 1.000
_diffrn_reflns_limit_h_max 10
_diffrn_reflns_limit_h_min -10
_diffrn_reflns_limit_k_max 17
_diffrn_reflns_limit_k_min -17
_diffrn_reflns_limit_l_max 19
_diffrn_reflns_limit_l_min -19
_diffrn_reflns_number 27509
_diffrn_reflns_point_group_measured_fraction_full 0.999
_diffrn_reflns_point_group_measured_fraction_max 1.000
_diffrn_reflns_theta_full 25.242
_diffrn_reflns_theta_max 30.506
_diffrn_reflns_theta_min 2.739
_diffrn_source 'micro-focus sealed X-ray tube'
_diffrn_source_type 'SuperNova (Mo) X-ray Source'
_exptl_absorpt_coefficient_mu 6.721
_exptl_absorpt_correction_T_max 0.733
_exptl_absorpt_correction_T_min 0.393
_exptl_absorpt_correction_type analytical
_exptl_absorpt_process_details
;
CrysAlisPro 1.171.39.13a (Rigaku Oxford Diffraction, 2015)
Analytical numeric absorption correction using a multifaceted crystal
            model based on expressions derived by R.C. Clark & J.S. Reid.
(Clark, R. C. & Reid, J. S. (1995). Acta Cryst. A51, 887-897)
Empirical absorption correction using spherical harmonics,
 implemented in SCALE3 ABSPACK scaling algorithm.
;
_exptl_crystal_colour colourless
_exptl_crystal_density_diffrn 2.244
_exptl_crystal_description block
_exptl_crystal_F_000 708
_exptl_crystal_size_max 0.16
_exptl_crystal_size_mid 0.1
_exptl_crystal_size_min 0.05
_refine_diff_density_max 0.824
_refine_diff_density_min -0.846
_refine_diff_density_rms 0.084
_refine_ls_extinction_method none
_refine_ls_goodness_of_fit_ref 1.049
_refine_ls_hydrogen_treatment constr
_refine_ls_matrix_type full
_refine_ls_number_parameters 380
_refine_ls_number_reflns 6819
_refine_ls_number_restraints 87
_refine_ls_restrained_S_all 1.171
_refine_ls_R_factor_all 0.0184
_refine_ls_R_factor_gt 0.0165
_refine_ls_shift/su_max 0.005
_refine_ls_shift/su_mean 0.000
_refine_ls_structure_factor_coef Fsqd
_refine_ls_weighting_details 'w=1/[\s^2^(Fo^2^)+(0.0168P)^2^+0.7790P] where P=(Fo^2^+2Fc^2^)/3'
_refine_ls_weighting_scheme calc
_refine_ls_wR_factor_gt 0.0379
_refine_ls_wR_factor_ref 0.0387
_reflns_Friedel_coverage 0.000
_reflns_number_gt 6455
_reflns_number_total 6819
_reflns_threshold_expression 'I > 2\s(I)'
_cod_data_source_file c8dt05034a2.cif
_cod_data_source_block 2
_cod_depositor_comments 'Adding full bibliography for 7048983--7048998.cif.'
_cod_original_cell_volume 1114.91(4)
_cod_database_code 7048986
_shelx_shelxl_version_number 2018/3
_shelx_space_group_comment
;
The symmetry employed for this shelxl refinement is uniquely defined
by the following loop, which should always be used as a source of
symmetry information in preference to the above space-group names.
They are only intended as comments.
;
_shelx_estimated_absorpt_t_max 0.730
_shelx_estimated_absorpt_t_min 0.413
_olex2_refinement_description
;
1. Fixed Uiso
 At 1.2 times of:
  All C(H) groups
2. Restrained distances
 C12-F1A \\sim C12-F1B \\sim C12-F2A \\sim C12-F2B \\sim C12-F3A \\sim C12-F3B
 with sigma of 0.005
3. Uiso/Uaniso restraints and constraints
F1A \\sim F1B \\sim F2A \\sim F2B \\sim F3A \\sim F3B: within 2A with sigma of
0.002 and sigma for terminal atoms of 0.004
Uanis(F1A) \\sim Ueq, Uanis(F2A) \\sim Ueq, Uanis(F3A) \\sim Ueq, Uanis(F1B)
\\sim Ueq, Uanis(F2B) \\sim Ueq, Uanis(F3B) \\sim Ueq: with sigma of 0.002 and
sigma for terminal atoms of 0.004
4. Others
 Sof(F1A)=Sof(F2A)=Sof(F3A)=1-FVAR(1)
 Sof(F1B)=Sof(F2B)=Sof(F3B)=FVAR(1)
5.a Aromatic/amide H refined with riding coordinates:
 C1(H1), C2(H2), C3(H3), C4(H4), C8(H8), C9(H9), C11(H11)
;
_olex2_submission_special_instructions 'No special instructions were received'
_oxdiff_exptl_absorpt_empirical_details
;
Empirical correction (ABSPACK) includes:
- Absorption correction using spherical harmonics
- Frame scaling
;
_oxdiff_exptl_absorpt_empirical_full_max 1.294
_oxdiff_exptl_absorpt_empirical_full_min 0.820

loop_
_space_group_symop_operation_xyz
'x, y, z'
'-x, -y, -z'

loop_
_atom_site_label
_atom_site_type_symbol
_atom_site_fract_x
_atom_site_fract_y
_atom_site_fract_z
_atom_site_U_iso_or_equiv
_atom_site_adp_type
_atom_site_occupancy
_atom_site_site_symmetry_order
_atom_site_calc_flag
_atom_site_refinement_flags_posn
_atom_site_refinement_flags_adp
_atom_site_refinement_flags_occupancy
_atom_site_disorder_assembly
_atom_site_disorder_group
Au1 Au 0.72628(2) 0.61748(2) 0.22189(2) 0.01957(2) Uani 1 1 d . . . . .
C1 C 0.7647(3) 0.69411(19) 0.03761(17) 0.0275(4) Uani 1 1 d . . . . .
H1 H 0.760249 0.774326 0.094390 0.033 Uiso 1 1 calc R . . . .
C2 C 0.7884(3) 0.6766(2) -0.06905(18) 0.0316(5) Uani 1 1 d . . . . .
H2 H 0.799642 0.743620 -0.085835 0.038 Uiso 1 1 calc R . . . .
C3 C 0.7953(3) 0.5596(2) -0.15077(18) 0.0320(5) Uani 1 1 d . . . . .
H3 H 0.814228 0.545346 -0.224497 0.038 Uiso 1 1 calc R . . . .
C4 C 0.7745(3) 0.4634(2) -0.12484(17) 0.0277(4) Uani 1 1 d . . . . .
H4 H 0.776217 0.382546 -0.181016 0.033 Uiso 1 1 calc R . . . .
C5 C 0.7512(3) 0.48522(17) -0.01634(16) 0.0212(4) Uani 1 1 d . . . . .
C6 C 0.7316(3) 0.39168(17) 0.02325(16) 0.0223(4) Uani 1 1 d . . . . .
C7 C 0.7142(3) 0.43288(18) 0.13730(16) 0.0229(4) Uani 1 1 d . . . . .
C8 C 0.7003(3) 0.3477(2) 0.17838(19) 0.0321(5) Uani 1 1 d . . . . .
H8 H 0.688499 0.374065 0.255117 0.039 Uiso 1 1 calc R . . . .
C9 C 0.7035(4) 0.2247(2) 0.1087(2) 0.0405(6) Uani 1 1 d . . . . .
H9 H 0.694554 0.167334 0.137684 0.049 Uiso 1 1 calc R . . . .
C10 C 0.7197(4) 0.1863(2) -0.0032(2) 0.0376(5) Uani 1 1 d . . . . .
C11 C 0.7335(3) 0.26891(19) -0.04684(18) 0.0306(4) Uani 1 1 d . . . . .
H11 H 0.744075 0.241698 -0.123788 0.037 Uiso 1 1 calc R . . . .
C12 C 0.7262(4) 0.0546(3) -0.0801(2) 0.0595(9) Uani 1 1 d D . . . .
C13 C 0.7559(3) 0.80623(18) 0.30069(16) 0.0224(4) Uani 1 1 d . . . . .
C14 C 0.6158(3) 0.88001(19) 0.33292(18) 0.0265(4) Uani 1 1 d . . . . .
C15 C 0.6410(3) 1.0046(2) 0.3866(2) 0.0315(5) Uani 1 1 d . . . . .
C16 C 0.8127(3) 1.06030(19) 0.40843(19) 0.0307(4) Uani 1 1 d . . . . .
C17 C 0.9568(3) 0.9905(2) 0.37613(19) 0.0293(4) Uani 1 1 d . . . . .
C18 C 0.9250(3) 0.86608(19) 0.32409(18) 0.0261(4) Uani 1 1 d . . . . .
C19 C 0.7093(3) 0.62203(17) 0.37151(15) 0.0210(4) Uani 1 1 d . . . . .
C20 C 0.8606(3) 0.61794(18) 0.42999(17) 0.0233(4) Uani 1 1 d . . . . .
C21 C 0.8567(3) 0.63293(19) 0.53693(17) 0.0261(4) Uani 1 1 d . . . . .
C22 C 0.6960(3) 0.6504(2) 0.58758(17) 0.0289(4) Uani 1 1 d . . . . .
C23 C 0.5405(3) 0.6506(2) 0.53022(18) 0.0279(4) Uani 1 1 d . . . . .
C24 C 0.5494(3) 0.63691(19) 0.42400(17) 0.0248(4) Uani 1 1 d . . . . .
F1A F 0.8338(11) 0.0292(6) -0.1621(5) 0.0730(13) Uani 0.444(9) 1 d D U P A 2
F1B F 0.8932(6) 0.0350(4) -0.1204(5) 0.0717(12) Uani 0.556(9) 1 d D U P A 1
F2A F 0.5624(7) 0.0133(6) -0.1371(6) 0.0721(13) Uani 0.444(9) 1 d D U P A 2
F2B F 0.6148(9) 0.0121(5) -0.1689(4) 0.0800(13) Uani 0.556(9) 1 d D U P A 1
F3A F 0.7650(12) -0.0121(5) -0.0277(5) 0.0612(12) Uani 0.444(9) 1 d D U P A 2
F3B F 0.6856(9) -0.0198(4) -0.0347(4) 0.0591(10) Uani 0.556(9) 1 d D U P A 1
F4 F 0.44457(18) 0.83006(13) 0.31241(14) 0.0429(4) Uani 1 1 d . . . . .
F5 F 0.5012(2) 1.07313(14) 0.41816(16) 0.0522(4) Uani 1 1 d . . . . .
F6 F 0.8397(2) 1.18079(12) 0.46090(15) 0.0489(4) Uani 1 1 d . . . . .
F7 F 1.12407(19) 1.04496(14) 0.39726(15) 0.0466(4) Uani 1 1 d . . . . .
F8 F 1.07076(18) 0.80102(13) 0.29497(14) 0.0434(4) Uani 1 1 d . . . . .
F9 F 1.01931(17) 0.60019(12) 0.38251(11) 0.0320(3) Uani 1 1 d . . . . .
F10 F 1.00567(19) 0.62998(14) 0.59232(12) 0.0376(3) Uani 1 1 d . . . . .
F11 F 0.6890(2) 0.66648(16) 0.69150(12) 0.0455(4) Uani 1 1 d . . . . .
F12 F 0.3845(2) 0.66454(16) 0.57905(13) 0.0452(4) Uani 1 1 d . . . . .
F13 F 0.39582(17) 0.63866(14) 0.37138(11) 0.0374(3) Uani 1 1 d . . . . .
N1 N 0.7478(2) 0.60093(15) 0.06328(13) 0.0214(3) Uani 1 1 d . . . . .

loop_
_atom_site_aniso_label
_atom_site_aniso_U_11
_atom_site_aniso_U_22
_atom_site_aniso_U_33
_atom_site_aniso_U_23
_atom_site_aniso_U_13
_atom_site_aniso_U_12
Au1 0.02154(4) 0.01885(4) 0.01575(3) 0.00545(3) 0.00319(2) 0.00076(2)
C1 0.0359(11) 0.0224(9) 0.0240(10) 0.0101(8) 0.0033(8) 0.0036(8)
C2 0.0443(13) 0.0279(11) 0.0266(10) 0.0154(9) 0.0028(9) 0.0063(9)
C3 0.0431(13) 0.0351(12) 0.0200(9) 0.0135(9) 0.0042(8) 0.0089(10)
C4 0.0365(12) 0.0264(10) 0.0176(9) 0.0067(8) 0.0024(8) 0.0078(8)
C5 0.0205(9) 0.0218(9) 0.0189(8) 0.0069(7) 0.0009(6) 0.0030(7)
C6 0.0239(9) 0.0200(9) 0.0209(9) 0.0075(7) 0.0002(7) 0.0002(7)
C7 0.0248(10) 0.0209(9) 0.0211(9) 0.0078(7) 0.0030(7) -0.0002(7)
C8 0.0446(13) 0.0258(10) 0.0262(10) 0.0119(9) 0.0085(9) 0.0006(9)
C9 0.0638(18) 0.0242(11) 0.0358(13) 0.0157(10) 0.0091(11) 0.0002(11)
C10 0.0558(16) 0.0196(10) 0.0324(12) 0.0073(9) 0.0069(10) 0.0012(10)
C11 0.0398(12) 0.0228(10) 0.0244(10) 0.0062(8) 0.0032(8) 0.0015(8)
C12 0.103(3) 0.0248(13) 0.0471(17) 0.0124(12) 0.0144(17) 0.0032(15)
C13 0.0261(10) 0.0213(9) 0.0175(8) 0.0063(7) 0.0035(7) 0.0022(7)
C14 0.0209(9) 0.0259(10) 0.0287(10) 0.0090(8) 0.0005(7) -0.0004(7)
C15 0.0266(11) 0.0250(10) 0.0376(12) 0.0087(9) 0.0044(9) 0.0063(8)
C16 0.0307(11) 0.0205(9) 0.0339(11) 0.0063(8) 0.0008(9) -0.0009(8)
C17 0.0224(10) 0.0272(10) 0.0347(11) 0.0114(9) 0.0012(8) -0.0041(8)
C18 0.0232(10) 0.0258(10) 0.0276(10) 0.0099(8) 0.0059(7) 0.0047(7)
C19 0.0241(9) 0.0197(8) 0.0173(8) 0.0066(7) 0.0038(7) 0.0007(7)
C20 0.0225(9) 0.0214(9) 0.0234(9) 0.0076(7) 0.0042(7) 0.0006(7)
C21 0.0274(10) 0.0264(10) 0.0260(10) 0.0131(8) -0.0018(8) 0.0029(8)
C22 0.0367(12) 0.0338(11) 0.0220(9) 0.0167(9) 0.0058(8) 0.0079(9)
C23 0.0274(10) 0.0347(11) 0.0276(10) 0.0180(9) 0.0113(8) 0.0089(8)
C24 0.0238(10) 0.0296(10) 0.0234(9) 0.0138(8) 0.0028(7) 0.0041(8)
F1A 0.108(2) 0.0438(17) 0.056(2) 0.0109(17) 0.022(2) 0.0135(19)
F1B 0.094(2) 0.0420(15) 0.065(2) 0.0077(16) 0.0209(18) 0.0216(16)
F2A 0.100(2) 0.0401(17) 0.056(2) 0.0061(17) 0.0085(19) -0.0151(19)
F2B 0.118(2) 0.0460(16) 0.055(2) 0.0044(16) -0.0008(19) -0.0016(19)
F3A 0.088(3) 0.0323(16) 0.0645(19) 0.0215(14) 0.012(2) 0.0127(19)
F3B 0.085(2) 0.0267(13) 0.0637(16) 0.0191(12) 0.0109(18) -0.0009(16)
F4 0.0198(6) 0.0322(7) 0.0653(10) 0.0123(7) -0.0024(6) -0.0017(5)
F5 0.0324(8) 0.0307(8) 0.0800(13) 0.0111(8) 0.0097(8) 0.0126(6)
F6 0.0464(9) 0.0183(6) 0.0657(11) 0.0046(7) 0.0016(8) -0.0017(6)
F7 0.0261(7) 0.0366(8) 0.0675(11) 0.0163(8) 0.0009(7) -0.0091(6)
F8 0.0227(7) 0.0334(7) 0.0670(11) 0.0149(7) 0.0133(6) 0.0075(5)
F9 0.0213(6) 0.0396(7) 0.0320(7) 0.0130(6) 0.0062(5) 0.0037(5)
F10 0.0315(7) 0.0500(9) 0.0352(7) 0.0229(7) -0.0069(6) 0.0040(6)
F11 0.0548(10) 0.0671(11) 0.0279(7) 0.0312(8) 0.0105(6) 0.0173(8)
F12 0.0350(8) 0.0758(11) 0.0420(8) 0.0387(8) 0.0220(6) 0.0209(7)
F13 0.0225(6) 0.0615(9) 0.0336(7) 0.0256(7) 0.0023(5) 0.0075(6)
N1 0.0242(8) 0.0211(8) 0.0170(7) 0.0068(6) 0.0019(6) 0.0018(6)

loop_
_atom_type_symbol
_atom_type_description
_atom_type_scat_dispersion_real
_atom_type_scat_dispersion_imag
_atom_type_scat_source
C C 0.0033 0.0016 'International Tables Vol C Tables 4.2.6.8 and 6.1.1.4'
H H 0.0000 0.0000 'International Tables Vol C Tables 4.2.6.8 and 6.1.1.4'
Au Au -2.0133 8.8022 'International Tables Vol C Tables 4.2.6.8 and 6.1.1.4'
F F 0.0171 0.0103 'International Tables Vol C Tables 4.2.6.8 and 6.1.1.4'
N N 0.0061 0.0033 'International Tables Vol C Tables 4.2.6.8 and 6.1.1.4'

loop_
_exptl_crystal_face_index_h
_exptl_crystal_face_index_k
_exptl_crystal_face_index_l
_exptl_crystal_face_perp_dist
0 -1 0 0.0236
0 0 -1 0.0378
0 -1 1 0.0487
0 0 1 0.0410
0 1 -1 0.0487
-1 0 0 0.0818
1 0 0 0.0678
0 1 0 0.0276

loop_
_geom_angle_atom_site_label_1
_geom_angle_atom_site_label_2
_geom_angle_atom_site_label_3
_geom_angle
C7 Au1 C13 175.39(7)
C7 Au1 N1 81.11(7)
C19 Au1 C7 95.25(8)
C19 Au1 C13 87.92(8)
C19 Au1 N1 176.22(7)
N1 Au1 C13 95.66(7)
C2 C1 H1 119.1
N1 C1 H1 119.1
N1 C1 C2 121.83(19)
C1 C2 H2 120.7
C1 C2 C3 118.5(2)
C3 C2 H2 120.7
C2 C3 H3 120.1
C2 C3 C4 119.7(2)
C4 C3 H3 120.1
C3 C4 H4 120.1
C3 C4 C5 119.77(19)
C5 C4 H4 120.1
C4 C5 C6 125.49(18)
N1 C5 C4 119.73(18)
N1 C5 C6 114.78(17)
C7 C6 C5 116.74(17)
C11 C6 C5 122.42(18)
C11 C6 C7 120.83(19)
C6 C7 Au1 112.74(14)
C8 C7 Au1 128.67(16)
C8 C7 C6 118.52(19)
C7 C8 H8 119.5
C9 C8 C7 120.9(2)
C9 C8 H8 119.5
C8 C9 H9 120.3
C10 C9 C8 119.5(2)
C10 C9 H9 120.3
C9 C10 C11 121.0(2)
C9 C10 C12 120.7(2)
C11 C10 C12 118.2(2)
C6 C11 C10 119.2(2)
C6 C11 H11 120.4
C10 C11 H11 120.4
F1A C12 C10 115.9(3)
F1A C12 F2A 100.8(4)
F1A C12 F3A 108.5(4)
F1B C12 C10 109.3(3)
F2A C12 C10 107.8(4)
F2B C12 C10 115.4(3)
F2B C12 F1B 104.6(4)
F2B C12 F3B 103.4(4)
F3A C12 C10 113.0(3)
F3A C12 F2A 110.1(5)
F3B C12 C10 114.2(3)
F3B C12 F1B 109.3(4)
C14 C13 Au1 124.83(15)
C18 C13 Au1 119.97(15)
C18 C13 C14 115.20(18)
C15 C14 C13 123.13(19)
F4 C14 C13 119.76(19)
F4 C14 C15 117.10(19)
C16 C15 C14 119.5(2)
F5 C15 C14 121.3(2)
F5 C15 C16 119.2(2)
C15 C16 C17 119.5(2)
F6 C16 C15 120.4(2)
F6 C16 C17 120.2(2)
C16 C17 C18 118.87(19)
F7 C17 C16 119.4(2)
F7 C17 C18 121.7(2)
C13 C18 C17 123.78(19)
F8 C18 C13 119.35(19)
F8 C18 C17 116.87(19)
C20 C19 Au1 121.03(14)
C20 C19 C24 116.60(18)
C24 C19 Au1 122.26(15)
C21 C20 C19 122.49(18)
F9 C20 C19 119.55(18)
F9 C20 C21 117.95(18)
C22 C21 C20 119.35(19)
F10 C21 C20 121.36(19)
F10 C21 C22 119.28(19)
C21 C22 C23 119.77(19)
F11 C22 C21 120.5(2)
F11 C22 C23 119.7(2)
C24 C23 C22 119.43(19)
F12 C23 C22 119.39(19)
F12 C23 C24 121.2(2)
C23 C24 C19 122.28(19)
F13 C24 C19 120.05(18)
F13 C24 C23 117.67(18)
C1 N1 Au1 124.97(14)
C1 N1 C5 120.40(17)
C5 N1 Au1 114.57(13)

loop_
_geom_bond_atom_site_label_1
_geom_bond_atom_site_label_2
_geom_bond_distance
Au1 C7 2.041(2)
Au1 C13 2.082(2)
Au1 C19 2.0106(19)
Au1 N1 2.0779(16)
C1 H1 0.9500
C1 C2 1.381(3)
C1 N1 1.342(3)
C2 H2 0.9500
C2 C3 1.381(3)
C3 H3 0.9500
C3 C4 1.383(3)
C4 H4 0.9500
C4 C5 1.389(3)
C5 C6 1.475(3)
C5 N1 1.357(2)
C6 C7 1.408(3)
C6 C11 1.387(3)
C7 C8 1.391(3)
C8 H8 0.9500
C8 C9 1.390(3)
C9 H9 0.9500
C9 C10 1.385(3)
C10 C11 1.388(3)
C10 C12 1.497(4)
C11 H11 0.9500
C12 F1A 1.320(4)
C12 F1B 1.365(3)
C12 F2A 1.370(4)
C12 F2B 1.324(3)
C12 F3A 1.344(4)
C12 F3B 1.338(3)
C13 C14 1.379(3)
C13 C18 1.376(3)
C14 C15 1.376(3)
C14 F4 1.350(2)
C15 C16 1.376(3)
C15 F5 1.341(2)
C16 C17 1.376(3)
C16 F6 1.332(2)
C17 C18 1.378(3)
C17 F7 1.341(2)
C18 F8 1.354(2)
C19 C20 1.381(3)
C19 C24 1.384(3)
C20 C21 1.378(3)
C20 F9 1.345(2)
C21 C22 1.377(3)
C21 F10 1.339(2)
C22 C23 1.382(3)
C22 F11 1.335(2)
C23 C24 1.377(3)
C23 F12 1.336(2)
C24 F13 1.342(2)

loop_
_geom_torsion_atom_site_label_1
_geom_torsion_atom_site_label_2
_geom_torsion_atom_site_label_3
_geom_torsion_atom_site_label_4
_geom_torsion
Au1 C7 C8 C9 -176.5(2)
Au1 C13 C14 C15 178.87(18)
Au1 C13 C14 F4 -0.8(3)
Au1 C13 C18 C17 -179.86(17)
Au1 C13 C18 F8 0.3(3)
Au1 C19 C20 C21 173.41(16)
Au1 C19 C20 F9 -5.8(3)
Au1 C19 C24 C23 -174.24(17)
Au1 C19 C24 F13 5.6(3)
C1 C2 C3 C4 1.4(4)
C2 C1 N1 Au1 176.33(17)
C2 C1 N1 C5 -0.9(3)
C2 C3 C4 C5 -1.5(3)
C3 C4 C5 C6 -178.6(2)
C3 C4 C5 N1 0.5(3)
C4 C5 C6 C7 178.3(2)
C4 C5 C6 C11 -0.5(3)
C4 C5 N1 Au1 -176.71(15)
C4 C5 N1 C1 0.7(3)
C5 C6 C7 Au1 -1.2(2)
C5 C6 C7 C8 -178.30(19)
C5 C6 C11 C10 178.1(2)
C6 C5 N1 Au1 2.4(2)
C6 C5 N1 C1 179.87(18)
C6 C7 C8 C9 0.0(4)
C7 C6 C11 C10 -0.6(3)
C7 C8 C9 C10 -0.4(4)
C8 C9 C10 C11 0.2(4)
C8 C9 C10 C12 179.1(3)
C9 C10 C11 C6 0.3(4)
C9 C10 C12 F1A -143.5(5)
C9 C10 C12 F1B -112.3(4)
C9 C10 C12 F2A 104.5(5)
C9 C10 C12 F2B 130.2(5)
C9 C10 C12 F3A -17.4(6)
C9 C10 C12 F3B 10.5(5)
C11 C6 C7 Au1 177.53(17)
C11 C6 C7 C8 0.5(3)
C11 C10 C12 F1A 35.4(6)
C11 C10 C12 F1B 66.6(4)
C11 C10 C12 F2A -76.6(4)
C11 C10 C12 F2B -50.9(5)
C11 C10 C12 F3A 161.5(5)
C11 C10 C12 F3B -170.6(4)
C12 C10 C11 C6 -178.6(2)
C13 C14 C15 C16 1.1(4)
C13 C14 C15 F5 -178.9(2)
C14 C13 C18 C17 0.2(3)
C14 C13 C18 F8 -179.68(19)
C14 C15 C16 C17 0.1(4)
C14 C15 C16 F6 -179.6(2)
C15 C16 C17 C18 -1.1(4)
C15 C16 C17 F7 179.8(2)
C16 C17 C18 C13 0.9(4)
C16 C17 C18 F8 -179.2(2)
C18 C13 C14 C15 -1.2(3)
C18 C13 C14 F4 179.15(19)
C19 C20 C21 C22 1.3(3)
C19 C20 C21 F10 -179.21(19)
C20 C19 C24 C23 1.8(3)
C20 C19 C24 F13 -178.32(18)
C20 C21 C22 C23 1.1(3)
C20 C21 C22 F11 -179.2(2)
C21 C22 C23 C24 -1.9(3)
C21 C22 C23 F12 178.3(2)
C22 C23 C24 C19 0.4(3)
C22 C23 C24 F13 -179.4(2)
C24 C19 C20 C21 -2.7(3)
C24 C19 C20 F9 178.12(18)
F4 C14 C15 C16 -179.3(2)
F4 C14 C15 F5 0.8(3)
F5 C15 C16 C17 -179.9(2)
F5 C15 C16 F6 0.4(4)
F6 C16 C17 C18 178.7(2)
F6 C16 C17 F7 -0.5(4)
F7 C17 C18 C13 180.0(2)
F7 C17 C18 F8 -0.1(3)
F9 C20 C21 C22 -179.52(19)
F9 C20 C21 F10 0.0(3)
F10 C21 C22 C23 -178.4(2)
F10 C21 C22 F11 1.3(3)
F11 C22 C23 C24 178.4(2)
F11 C22 C23 F12 -1.3(3)
F12 C23 C24 C19 -179.9(2)
F12 C23 C24 F13 0.3(3)
N1 C1 C2 C3 -0.3(4)
N1 C5 C6 C7 -0.8(3)
N1 C5 C6 C11 -179.5(2)
